data_7706523
loop_
_publ_author_name
'Usman, Mohammad'
'Khan, Rais Ahmad'
'Khan, Mohammad Rashid'
'Abul Farah, Mohammad'
'BinSharfan, Ibtisam I.'
'Alharbi, Walaa'
'Shaik, Jilani P.'
'Parine, Narasimha Reddy'
'Alsalme, Ali'
'Tabassum, Sartaj'

_publ_section_title
;
 A novel biocompatible formate bridged 1D-Cu(ii) coordination polymer
 induces apoptosis selectively in human lung adenocarcinoma (A549) cells.
;
_journal_issue 6
_journal_name_full 'Dalton transactions (Cambridge, England : 2003)'
_journal_page_first 2253
_journal_page_last 2267
_journal_paper_doi 10.1039/d0dt03782f
_journal_volume 50
_journal_year 2021
_chemical_formula_moiety 'C22 H18 Cu N2 O5'
_chemical_formula_sum 'C22 H18 Cu N2 O5'
_chemical_formula_weight 453.92
_chemical_name_systematic Copper
_space_group_crystal_system monoclinic
_space_group_IT_number 14
_space_group_name_Hall '-P 2ybc'
_space_group_name_H-M_alt 'P 1 21/c 1'
_atom_sites_solution_hydrogens geom
_atom_sites_solution_primary dual
_audit_creation_date 2020-12-19
_audit_creation_method
;
Olex2 1.2
(compiled 2018.05.29 svn.r3508 for OlexSys, GUI svn.r5506)
;
_audit_update_record
;
2020-12-23 deposited with the CCDC.	2021-01-27 downloaded from the CCDC.
;
_cell_angle_alpha 90
_cell_angle_beta 101.097(14)
_cell_angle_gamma 90
_cell_formula_units_Z 4
_cell_length_a 14.120(3)
_cell_length_b 9.8648(14)
_cell_length_c 14.128(2)
_cell_measurement_reflns_used 1490
_cell_measurement_temperature 293(2)
_cell_measurement_theta_max 25.050
_cell_measurement_theta_min 2.093
_cell_volume 1931.1(6)
_computing_molecular_graphics 'Olex2 (Dolomanov et al., 2009)'
_computing_publication_material 'Olex2 (Dolomanov et al., 2009)'
_computing_structure_refinement 'ShelXL (Sheldrick, 2015)'
_computing_structure_solution 'ShelXT (Sheldrick, 2015)'
_diffrn_ambient_temperature 293
_diffrn_detector 'CCD area detector'
_diffrn_detector_area_resol_mean 7.9
_diffrn_detector_type 'Bruker SMART CCD 1K area detector'
_diffrn_measured_fraction_theta_full ACTA50
_diffrn_measured_fraction_theta_max 0.841
_diffrn_measurement_device 'three-circle diffractometer'
_diffrn_measurement_device_type 'Bruker SMART CCD 1K area detector'
_diffrn_measurement_method '\w scans'
_diffrn_radiation_monochromator graphite
_diffrn_radiation_probe x-ray
_diffrn_radiation_type MoK\a
_diffrn_radiation_wavelength 0.71073
_diffrn_reflns_av_R_equivalents 0.0713
_diffrn_reflns_av_unetI/netI 0.1481
_diffrn_reflns_Laue_measured_fraction_full 0.841
_diffrn_reflns_Laue_measured_fraction_max 0.841
_diffrn_reflns_limit_h_max 16
_diffrn_reflns_limit_h_min -16
_diffrn_reflns_limit_k_max 5
_diffrn_reflns_limit_k_min -11
_diffrn_reflns_limit_l_max 16
_diffrn_reflns_limit_l_min -15
_diffrn_reflns_number 5057
_diffrn_reflns_point_group_measured_fraction_full 0.841
_diffrn_reflns_point_group_measured_fraction_max 0.841
_diffrn_reflns_theta_full 25.050
_diffrn_reflns_theta_max 25.050
_diffrn_reflns_theta_min 2.938
_diffrn_source 'sealed X-ray tube'
_diffrn_source_target Mo
_diffrn_standards_number 0
_exptl_absorpt_coefficient_mu 1.169
_exptl_absorpt_correction_T_max 0.8441
_exptl_absorpt_correction_T_min 0.7279
_exptl_absorpt_correction_type empirical
_exptl_crystal_colour 'metallic dark blue'
_exptl_crystal_colour_lustre metallic
_exptl_crystal_colour_modifier dark
_exptl_crystal_colour_primary blue
_exptl_crystal_density_diffrn 1.561
_exptl_crystal_density_method 'not measured'
_exptl_crystal_description irregular
_exptl_crystal_F_000 932
_exptl_crystal_size_max 0.29
_exptl_crystal_size_mid 0.21
_exptl_crystal_size_min 0.15
_refine_diff_density_max 0.388
_refine_diff_density_min -0.457
_refine_diff_density_rms 0.084
_refine_ls_extinction_method none
_refine_ls_goodness_of_fit_ref 0.984
_refine_ls_hydrogen_treatment constr
_refine_ls_matrix_type full
_refine_ls_number_parameters 273
_refine_ls_number_reflns 2886
_refine_ls_number_restraints 0
_refine_ls_restrained_S_all 0.984
_refine_ls_R_factor_all 0.1422
_refine_ls_R_factor_gt 0.0654
_refine_ls_shift/su_max 0.000
_refine_ls_shift/su_mean 0.000
_refine_ls_structure_factor_coef Fsqd
_refine_ls_weighting_details 'w=1/[\s^2^(Fo^2^)+(0.0003P)^2^] where P=(Fo^2^+2Fc^2^)/3'
_refine_ls_weighting_scheme calc
_refine_ls_wR_factor_gt 0.0781
_refine_ls_wR_factor_ref 0.1046
_reflns_Friedel_coverage 0.000
_reflns_number_gt 1490
_reflns_number_total 2886
_reflns_threshold_expression 'I > 2\s(I)'
_cod_data_source_file d0dt03782f2.cif
_cod_data_source_block uz5
_cod_depositor_comments 'Adding full bibliography for 7706523.cif.'
_cod_original_cell_volume 1931.1(5)
_cod_database_code 7706523
_shelx_shelxl_version_number 2017/1
_shelx_space_group_comment
;
The symmetry employed for this shelxl refinement is uniquely defined
by the following loop, which should always be used as a source of
symmetry information in preference to the above space-group names.
They are only intended as comments.
;
_olex2_refinement_description
;
1. Fixed Uiso
 At 1.2 times of:
  All C(H) groups
 At 1.5 times of:
  All C(H,H,H) groups
2.a Ternary CH refined with riding coordinates:
 C20(H20)
2.b Aromatic/amide H refined with riding coordinates:
 C10(H10), C2(H2), C14(H14), C22(H22), C9(H9), C18(H18), C17(H17), C7(H7),
 C4(H4), C8(H8), C3(H3)
2.c Idealised Me refined as rotating group:
 C21(H21A,H21B,H21C), C16(H16A,H16B,H16C)
;
_olex2_submission_special_instructions 'No special instructions were received'

loop_
_space_group_symop_operation_xyz
'x, y, z'
'-x, y+1/2, -z+1/2'
'-x, -y, -z'
'x, -y-1/2, z-1/2'

loop_
_atom_site_label
_atom_site_type_symbol
_atom_site_fract_x
_atom_site_fract_y
_atom_site_fract_z
_atom_site_U_iso_or_equiv
_atom_site_adp_type
_atom_site_occupancy
_atom_site_site_symmetry_order
_atom_site_calc_flag
_atom_site_refinement_flags_posn
_atom_site_refinement_flags_adp
_atom_site_refinement_flags_occupancy
_atom_site_disorder_assembly
_atom_site_disorder_group
Cu1 Cu 0.49410(6) 0.62727(9) 0.31595(5) 0.0355(3) Uani 1 1 d . . . . .
O2 O 0.4830(3) 0.5755(4) 0.1815(3) 0.0379(13) Uani 1 1 d . . . . .
O1 O 0.3549(3) 0.6499(5) 0.2965(3) 0.0399(13) Uani 1 1 d . . . . .
O4 O 0.1926(3) 0.7746(5) 0.4950(3) 0.0440(13) Uani 1 1 d . . . . .
O5 O 0.2917(3) 0.9567(5) 0.4793(3) 0.0445(13) Uani 1 1 d . . . . .
O3 O 0.4813(3) 0.3565(5) 0.2210(3) 0.0489(14) Uani 1 1 d . . . . .
N1 N 0.5128(4) 0.6614(5) 0.4539(3) 0.0319(14) Uani 1 1 d . . . . .
N2 N 0.6350(4) 0.5808(5) 0.3487(4) 0.0358(15) Uani 1 1 d . . . . .
C10 C 0.4473(5) 0.7166(6) 0.4955(4) 0.0343(18) Uani 1 1 d . . . . .
H10 H 0.466151 0.740961 0.559997 0.041 Uiso 1 1 calc R . . . .
C13 C 0.2039(5) 0.7117(7) 0.3323(4) 0.0331(18) Uani 1 1 d . . . . .
C12 C 0.3094(5) 0.7006(7) 0.3582(5) 0.0358(18) Uani 1 1 d . . . . .
C1 C 0.6068(5) 0.6425(7) 0.5035(4) 0.0347(18) Uani 1 1 d . . . . .
C11 C 0.3526(5) 0.7419(7) 0.4527(4) 0.0339(18) Uani 1 1 d . . . . .
C19 C 0.1492(5) 0.7447(7) 0.4019(5) 0.0391(19) Uani 1 1 d . . . . .
C2 C 0.6431(5) 0.6619(7) 0.6005(4) 0.044(2) Uani 1 1 d . . . . .
H2 H 0.602305 0.691215 0.640821 0.053 Uiso 1 1 calc R . . . .
C14 C 0.1538(5) 0.6760(7) 0.2410(4) 0.043(2) Uani 1 1 d . . . . .
H14 H 0.188879 0.654683 0.193621 0.051 Uiso 1 1 calc R . . . .
C22 C 0.4775(5) 0.4507(7) 0.1634(5) 0.041(2) Uani 1 1 d . . . . .
H22 H 0.469740 0.426651 0.098706 0.049 Uiso 1 1 calc R . . . .
C20 C 0.2908(5) 0.8202(7) 0.5075(5) 0.0390(19) Uani 1 1 d . . . . .
H20 H 0.319690 0.814450 0.576243 0.047 Uiso 1 1 calc R . . . .
C6 C 0.6726(5) 0.5987(7) 0.4449(5) 0.0375(19) Uani 1 1 d . . . . .
C9 C 0.6934(6) 0.5391(7) 0.2925(5) 0.048(2) Uani 1 1 d . . . . .
H9 H 0.668060 0.527830 0.227224 0.058 Uiso 1 1 calc R . . . .
C18 C 0.0503(5) 0.7417(8) 0.3798(5) 0.052(2) Uani 1 1 d . . . . .
H18 H 0.014649 0.765129 0.426274 0.063 Uiso 1 1 calc R . . . .
C5 C 0.7710(5) 0.5748(7) 0.4842(5) 0.0415(19) Uani 1 1 d . . . . .
C17 C 0.0039(5) 0.7039(7) 0.2890(5) 0.053(2) Uani 1 1 d . . . . .
H17 H -0.063134 0.700437 0.275138 0.064 Uiso 1 1 calc R . . . .
C21 C 0.2473(5) 1.0462(7) 0.5377(5) 0.066(2) Uani 1 1 d . . . . .
H21A H 0.257908 1.138444 0.520658 0.099 Uiso 1 1 calc GR . . . .
H21B H 0.275004 1.031756 0.604456 0.099 Uiso 1 1 calc GR . . . .
H21C H 0.179227 1.028472 0.527009 0.099 Uiso 1 1 calc GR . . . .
C7 C 0.8298(6) 0.5301(7) 0.4208(6) 0.056(2) Uani 1 1 d . . . . .
H7 H 0.895017 0.513679 0.443807 0.068 Uiso 1 1 calc R . . . .
C15 C 0.0549(6) 0.6708(8) 0.2177(5) 0.049(2) Uani 1 1 d . . . . .
C4 C 0.8040(5) 0.5981(8) 0.5842(6) 0.055(2) Uani 1 1 d . . . . .
H4 H 0.868680 0.586097 0.611912 0.066 Uiso 1 1 calc R . . . .
C8 C 0.7912(6) 0.5108(8) 0.3251(6) 0.056(2) Uani 1 1 d . . . . .
H8 H 0.829192 0.479400 0.282839 0.068 Uiso 1 1 calc R . . . .
C3 C 0.7402(5) 0.6380(8) 0.6385(5) 0.056(2) Uani 1 1 d . . . . .
H3 H 0.762071 0.650153 0.704406 0.067 Uiso 1 1 calc R . . . .
C16 C 0.0004(5) 0.6261(8) 0.1191(4) 0.069(3) Uani 1 1 d . . . . .
H16A H -0.042988 0.696678 0.091465 0.104 Uiso 1 1 calc GR . . . .
H16B H -0.035587 0.545337 0.125950 0.104 Uiso 1 1 calc GR . . . .
H16C H 0.045552 0.608036 0.077813 0.104 Uiso 1 1 calc GR . . . .

loop_
_atom_site_aniso_label
_atom_site_aniso_U_11
_atom_site_aniso_U_22
_atom_site_aniso_U_33
_atom_site_aniso_U_23
_atom_site_aniso_U_13
_atom_site_aniso_U_12
Cu1 0.0393(5) 0.0309(5) 0.0367(5) -0.0006(5) 0.0086(4) 0.0000(5)
O2 0.058(4) 0.030(3) 0.026(3) -0.002(2) 0.009(2) 0.004(3)
O1 0.042(3) 0.048(3) 0.032(3) -0.006(2) 0.012(2) 0.000(3)
O4 0.047(3) 0.045(3) 0.042(3) -0.007(3) 0.016(2) -0.007(3)
O5 0.050(3) 0.030(3) 0.056(3) -0.002(3) 0.016(3) 0.001(3)
O3 0.075(4) 0.030(3) 0.043(3) -0.001(3) 0.016(3) -0.001(3)
N1 0.041(4) 0.025(4) 0.029(3) 0.004(3) 0.004(3) -0.002(3)
N2 0.038(4) 0.031(4) 0.040(4) -0.009(3) 0.012(3) 0.001(3)
C10 0.050(5) 0.026(4) 0.027(4) 0.001(3) 0.010(4) -0.007(4)
C13 0.038(5) 0.027(4) 0.033(4) 0.005(3) 0.004(3) -0.010(4)
C12 0.046(5) 0.030(4) 0.031(5) 0.004(4) 0.008(4) -0.009(5)
C1 0.046(5) 0.020(4) 0.036(4) 0.006(4) 0.003(3) -0.002(4)
C11 0.044(5) 0.029(4) 0.031(4) -0.001(4) 0.012(3) 0.003(4)
C19 0.048(5) 0.028(4) 0.043(5) 0.006(4) 0.012(4) -0.010(5)
C2 0.050(5) 0.039(5) 0.041(5) 0.008(4) 0.003(4) 0.000(5)
C14 0.053(5) 0.039(5) 0.038(5) 0.001(4) 0.013(4) 0.001(5)
C22 0.042(5) 0.045(5) 0.037(5) -0.006(4) 0.010(4) -0.002(5)
C20 0.051(5) 0.030(4) 0.036(5) -0.005(4) 0.008(4) -0.005(5)
C6 0.040(5) 0.027(5) 0.046(5) 0.014(4) 0.008(4) 0.001(4)
C9 0.054(6) 0.035(5) 0.058(6) -0.004(4) 0.013(4) 0.004(5)
C18 0.037(5) 0.072(6) 0.054(5) -0.014(5) 0.024(4) -0.006(5)
C5 0.042(5) 0.021(4) 0.061(6) 0.006(4) 0.009(4) -0.004(4)
C17 0.035(5) 0.062(6) 0.062(6) 0.001(5) 0.007(4) -0.003(5)
C21 0.064(6) 0.034(5) 0.104(7) -0.006(5) 0.027(5) 0.000(5)
C7 0.050(6) 0.038(5) 0.083(6) -0.001(5) 0.018(5) -0.003(5)
C15 0.048(5) 0.057(6) 0.043(5) 0.003(4) 0.009(4) 0.003(5)
C4 0.037(5) 0.046(6) 0.076(6) 0.022(5) -0.004(4) -0.004(5)
C8 0.050(6) 0.044(5) 0.080(6) -0.005(5) 0.025(5) 0.008(5)
C3 0.049(6) 0.057(6) 0.052(5) 0.011(5) -0.016(4) -0.009(6)
C16 0.046(5) 0.102(7) 0.055(5) -0.009(6) -0.002(4) 0.002(6)

loop_
_atom_type_symbol
_atom_type_description
_atom_type_scat_dispersion_real
_atom_type_scat_dispersion_imag
_atom_type_scat_source
C C 0.0033 0.0016 'International Tables Vol C Tables 4.2.6.8 and 6.1.1.4'
H H 0.0000 0.0000 'International Tables Vol C Tables 4.2.6.8 and 6.1.1.4'
Cu Cu 0.3201 1.2651 'International Tables Vol C Tables 4.2.6.8 and 6.1.1.4'
N N 0.0061 0.0033 'International Tables Vol C Tables 4.2.6.8 and 6.1.1.4'
O O 0.0106 0.0060 'International Tables Vol C Tables 4.2.6.8 and 6.1.1.4'

loop_
_geom_angle_atom_site_label_1
_geom_angle_atom_site_label_2
_geom_angle_atom_site_label_3
_geom_angle
_geom_angle_site_symmetry_1
_geom_angle_site_symmetry_3
_geom_angle_publ_flag
O2 Cu1 O1 90.18(18) . . ?
O2 Cu1 O3 91.32(15) . 2_655 ?
O2 Cu1 N1 173.9(2) . . ?
O2 Cu1 N2 93.2(2) . . ?
O1 Cu1 O3 92.67(18) . 2_655 ?
O1 Cu1 N1 93.5(2) . . ?
O1 Cu1 N2 171.5(2) . . ?
N1 Cu1 O3 93.36(19) . 2_655 ?
N1 Cu1 N2 82.6(2) . . ?
N2 Cu1 O3 95.04(19) . 2_655 ?
C22 O2 Cu1 116.5(5) . . ?
C12 O1 Cu1 125.1(4) . . ?
C19 O4 C20 115.3(5) . . ?
C20 O5 C21 113.5(5) . . ?
C22 O3 Cu1 124.5(4) . 2_645 ?
C10 N1 Cu1 123.5(5) . . ?
C10 N1 C1 121.3(6) . . ?
C1 N1 Cu1 114.5(4) . . ?
C6 N2 Cu1 112.1(4) . . ?
C9 N2 Cu1 129.9(5) . . ?
C9 N2 C6 118.0(6) . . ?
N1 C10 H10 117.0 . . ?
N1 C10 C11 126.0(6) . . ?
C11 C10 H10 117.0 . . ?
C19 C13 C12 120.8(6) . . ?
C14 C13 C12 121.5(6) . . ?
C14 C13 C19 117.3(7) . . ?
O1 C12 C13 118.5(6) . . ?
O1 C12 C11 125.0(7) . . ?
C11 C12 C13 116.5(6) . . ?
N1 C1 C6 114.5(6) . . ?
C2 C1 N1 128.1(6) . . ?
C2 C1 C6 117.4(7) . . ?
C10 C11 C12 124.5(6) . . ?
C10 C11 C20 118.8(6) . . ?
C12 C11 C20 116.8(6) . . ?
O4 C19 C13 121.3(7) . . ?
O4 C19 C18 118.0(6) . . ?
C18 C19 C13 120.7(6) . . ?
C1 C2 H2 119.7 . . ?
C1 C2 C3 120.5(7) . . ?
C3 C2 H2 119.7 . . ?
C13 C14 H14 118.5 . . ?
C15 C14 C13 122.9(7) . . ?
C15 C14 H14 118.5 . . ?
O2 C22 H22 116.1 . . ?
O3 C22 O2 127.7(7) . . ?
O3 C22 H22 116.1 . . ?
O4 C20 C11 115.0(5) . . ?
O4 C20 H20 108.2 . . ?
O5 C20 O4 109.1(6) . . ?
O5 C20 C11 108.1(6) . . ?
O5 C20 H20 108.2 . . ?
C11 C20 H20 108.2 . . ?
N2 C6 C1 116.3(6) . . ?
N2 C6 C5 122.1(6) . . ?
C5 C6 C1 121.6(7) . . ?
N2 C9 H9 118.0 . . ?
N2 C9 C8 123.9(7) . . ?
C8 C9 H9 118.0 . . ?
C19 C18 H18 120.0 . . ?
C19 C18 C17 119.9(7) . . ?
C17 C18 H18 120.0 . . ?
C6 C5 C4 118.3(7) . . ?
C7 C5 C6 117.3(7) . . ?
C7 C5 C4 124.4(8) . . ?
C18 C17 H17 119.3 . . ?
C18 C17 C15 121.5(7) . . ?
C15 C17 H17 119.3 . . ?
O5 C21 H21A 109.5 . . ?
O5 C21 H21B 109.5 . . ?
O5 C21 H21C 109.5 . . ?
H21A C21 H21B 109.5 . . ?
H21A C21 H21C 109.5 . . ?
H21B C21 H21C 109.5 . . ?
C5 C7 H7 120.0 . . ?
C8 C7 C5 120.1(8) . . ?
C8 C7 H7 120.0 . . ?
C14 C15 C17 117.7(7) . . ?
C14 C15 C16 122.8(7) . . ?
C17 C15 C16 119.5(7) . . ?
C5 C4 H4 120.4 . . ?
C3 C4 C5 119.1(7) . . ?
C3 C4 H4 120.4 . . ?
C9 C8 H8 120.7 . . ?
C7 C8 C9 118.5(7) . . ?
C7 C8 H8 120.7 . . ?
C2 C3 H3 118.5 . . ?
C4 C3 C2 123.0(7) . . ?
C4 C3 H3 118.5 . . ?
C15 C16 H16A 109.5 . . ?
C15 C16 H16B 109.5 . . ?
C15 C16 H16C 109.5 . . ?
H16A C16 H16B 109.5 . . ?
H16A C16 H16C 109.5 . . ?
H16B C16 H16C 109.5 . . ?

loop_
_geom_bond_atom_site_label_1
_geom_bond_atom_site_label_2
_geom_bond_distance
_geom_bond_site_symmetry_2
_geom_bond_publ_flag
Cu1 O2 1.943(4) . ?
Cu1 O1 1.944(4) . ?
Cu1 O3 2.362(5) 2_655 ?
Cu1 N1 1.946(5) . ?
Cu1 N2 2.007(6) . ?
O2 C22 1.257(7) . ?
O1 C12 1.280(7) . ?
O4 C19 1.371(7) . ?
O4 C20 1.437(7) . ?
O5 C20 1.405(7) . ?
O5 C21 1.433(7) . ?
O3 C22 1.229(7) . ?
N1 C10 1.307(7) . ?
N1 C1 1.389(8) . ?
N2 C6 1.372(7) . ?
N2 C9 1.315(7) . ?
C10 H10 0.9300 . ?
C10 C11 1.380(8) . ?
C13 C12 1.469(9) . ?
C13 C19 1.400(8) . ?
C13 C14 1.392(8) . ?
C12 C11 1.416(8) . ?
C1 C2 1.381(7) . ?
C1 C6 1.425(9) . ?
C11 C20 1.489(8) . ?
C19 C18 1.372(9) . ?
C2 H2 0.9300 . ?
C2 C3 1.393(9) . ?
C14 H14 0.9300 . ?
C14 C15 1.373(9) . ?
C22 H22 0.9300 . ?
C20 H20 0.9800 . ?
C6 C5 1.413(9) . ?
C9 H9 0.9300 . ?
C9 C8 1.397(9) . ?
C18 H18 0.9300 . ?
C18 C17 1.376(8) . ?
C5 C7 1.404(9) . ?
C5 C4 1.419(9) . ?
C17 H17 0.9300 . ?
C17 C15 1.385(9) . ?
C21 H21A 0.9600 . ?
C21 H21B 0.9600 . ?
C21 H21C 0.9600 . ?
C7 H7 0.9300 . ?
C7 C8 1.370(8) . ?
C15 C16 1.521(8) . ?
C4 H4 0.9300 . ?
C4 C3 1.350(9) . ?
C8 H8 0.9300 . ?
C3 H3 0.9300 . ?
C16 H16A 0.9600 . ?
C16 H16B 0.9600 . ?
C16 H16C 0.9600 . ?
